data_7237298
loop_
_publ_author_name
'Hermann, Mathias'
'Wu, Ruihan'
'Grenz, David C.'
'Kratzert, Daniel'
'Li, Hanying'
'Esser, Birgit'

_publ_section_title
;
 Thioether- and sulfone-functionalized dibenzopentalenes as n-channel
 semiconductors for organic field-effect transistors
;
_journal_issue 20
_journal_name_full 'Journal of Materials Chemistry C'
_journal_page_first 5420
_journal_paper_doi 10.1039/C8TC00970H
_journal_volume 6
_journal_year 2018
_chemical_formula_moiety 'C28 H18 S2'
_chemical_formula_sum 'C28 H18 S2'
_chemical_formula_weight 418.54
_space_group_crystal_system monoclinic
_space_group_IT_number 14
_space_group_name_Hall '-P 2yn'
_space_group_name_H-M_alt 'P 1 21/n 1'
_atom_sites_solution_hydrogens geom
_atom_sites_solution_primary dual
_audit_creation_date 2017-02-15
_audit_creation_method
;
Olex2 1.2-alpha
(compiled 2017.02.06 svn.r3384 for OlexSys, GUI svn.r5312)
;
_audit_update_record
;
2017-02-15 deposited with the CCDC.
2018-03-20 downloaded from the CCDC.
;
_cell_angle_alpha 90
_cell_angle_beta 102.214(10)
_cell_angle_gamma 90
_cell_formula_units_Z 2
_cell_length_a 12.307(3)
_cell_length_b 5.5294(14)
_cell_length_c 15.071(5)
_cell_measurement_reflns_used 5549
_cell_measurement_temperature 100(2)
_cell_measurement_theta_max 29.43
_cell_measurement_theta_min 2.40
_cell_volume 1002.4(5)
_computing_cell_refinement 'SAINT v8.37A (Bruker, 2015)'
_computing_data_reduction 'SAINT v8.37A (Bruker, 2015)'
_computing_molecular_graphics 'Olex2 (Dolomanov et al., 2009)'
_computing_publication_material 'Olex2 (Dolomanov et al., 2009)'
_computing_structure_refinement 'ShelXL (Sheldrick, 2015)'
_computing_structure_solution 'ShelXT (Sheldrick, 2015)'
_diffrn_ambient_temperature 100.0
_diffrn_detector 'Bruker APEX2 area detector'
_diffrn_detector_area_resol_mean 7.9
_diffrn_detector_type 'CCD area detector'
_diffrn_measured_fraction_theta_full 1.000
_diffrn_measured_fraction_theta_max 0.990
_diffrn_measurement_device 'three-circle diffractometer'
_diffrn_measurement_device_type 'Bruker APEX-II CCD'
_diffrn_measurement_method '\w and \f scans'
_diffrn_radiation_monochromator 'mirror optics'
_diffrn_radiation_probe x-ray
_diffrn_radiation_type MoK\a
_diffrn_radiation_wavelength 0.71073
_diffrn_reflns_av_R_equivalents 0.0178
_diffrn_reflns_av_unetI/netI 0.0171
_diffrn_reflns_Laue_measured_fraction_full 1.000
_diffrn_reflns_Laue_measured_fraction_max 0.990
_diffrn_reflns_limit_h_max 15
_diffrn_reflns_limit_h_min -12
_diffrn_reflns_limit_k_max 7
_diffrn_reflns_limit_k_min -5
_diffrn_reflns_limit_l_max 19
_diffrn_reflns_limit_l_min -16
_diffrn_reflns_number 8126
_diffrn_reflns_point_group_measured_fraction_full 1.000
_diffrn_reflns_point_group_measured_fraction_max 0.990
_diffrn_reflns_theta_full 25.242
_diffrn_reflns_theta_max 27.108
_diffrn_reflns_theta_min 1.946
_diffrn_source 'microfocus sealed X-ray tube'
_diffrn_source_type 'Incoatec I\ms'
_diffrn_standards_number 0
_exptl_absorpt_coefficient_mu 0.279
_exptl_absorpt_correction_T_max 0.7459
_exptl_absorpt_correction_T_min 0.7051
_exptl_absorpt_correction_type multi-scan
_exptl_absorpt_process_details
'SADABS-2016/2 (Bruker,2016/2) was used for absorption correction. wR2(int) was 0.1156 before and 0.0349 after correction. The Ratio of minimum to maximum transmission is 0.9453. The \l/2 correction factor is Not present.'
_exptl_crystal_colour brown
_exptl_crystal_colour_primary brown
_exptl_crystal_density_diffrn 1.387
_exptl_crystal_description block
_exptl_crystal_F_000 436
_exptl_crystal_recrystallization_method 'The material was recrystallised from --- by slow evaporation'
_exptl_crystal_size_max 0.31
_exptl_crystal_size_mid 0.2
_exptl_crystal_size_min 0.11
_refine_diff_density_max 0.792
_refine_diff_density_min -0.495
_refine_diff_density_rms 0.055
_refine_ls_extinction_method none
_refine_ls_goodness_of_fit_ref 1.058
_refine_ls_hydrogen_treatment constr
_refine_ls_matrix_type full
_refine_ls_number_parameters 136
_refine_ls_number_reflns 2191
_refine_ls_number_restraints 0
_refine_ls_restrained_S_all 1.058
_refine_ls_R_factor_all 0.0392
_refine_ls_R_factor_gt 0.0365
_refine_ls_shift/su_max 0.000
_refine_ls_shift/su_mean 0.000
_refine_ls_structure_factor_coef Fsqd
_refine_ls_weighting_details 'w=1/[\s^2^(Fo^2^)+(0.0335P)^2^+1.0946P] where P=(Fo^2^+2Fc^2^)/3'
_refine_ls_weighting_scheme calc
_refine_ls_wR_factor_gt 0.0864
_refine_ls_wR_factor_ref 0.0880
_reflns_Friedel_coverage 0.000
_reflns_number_gt 2027
_reflns_number_total 2191
_reflns_threshold_expression 'I > 2\s(I)'
_cod_data_source_file c8tc00970h2.cif
_cod_data_source_block esser_mh_192_0m
_cod_database_code 7237298
_shelx_shelxl_version_number 2016/6
_shelx_space_group_comment
;
The symmetry employed for this shelxl refinement is uniquely defined
by the following loop, which should always be used as a source of
symmetry information in preference to the above space-group names.
They are only intended as comments.
;
_shelx_estimated_absorpt_t_max 0.970
_shelx_estimated_absorpt_t_min 0.919
_olex2_refinement_description
;
1. Fixed Uiso
 At 1.2 times of:
  All C(H) groups
2.a Aromatic/amide H refined with riding coordinates:
 C1(H1), C2(H2), C3(H3), C7(H7), C8(H8), C10(H10), C11(H11), C12(H12), C13(H13)
;
_olex2_diffrn_ambient_temperature_device 'Oxford Cryosystems 800'
_olex2_exptl_crystal_mounting_method 'The crystal was mounted on a MITIGEN holder in perfluoroether oil'
_olex2_submission_original_sample_id MH_192
_olex2_submission_special_instructions 'No special instructions were received'

loop_
_space_group_symop_operation_xyz
'x, y, z'
'-x+1/2, y+1/2, -z+1/2'
'-x, -y, -z'
'x-1/2, -y-1/2, z-1/2'

loop_
_atom_site_label
_atom_site_type_symbol
_atom_site_fract_x
_atom_site_fract_y
_atom_site_fract_z
_atom_site_U_iso_or_equiv
_atom_site_adp_type
_atom_site_occupancy
_atom_site_site_symmetry_order
_atom_site_calc_flag
_atom_site_refinement_flags_posn
S1 S 0.37624(3) 0.04746(7) 0.59229(3) 0.01557(12) Uani 1 1 d .
C1 C 0.40997(14) 0.1487(3) 0.89737(11) 0.0208(4) Uani 1 1 d .
H1 H 0.414829 0.167800 0.960732 0.025 Uiso 1 1 calc R
C2 C 0.35920(13) -0.0546(3) 0.85277(11) 0.0187(3) Uani 1 1 d .
H2 H 0.328840 -0.174266 0.885707 0.022 Uiso 1 1 calc R
C3 C 0.35255(13) -0.0839(3) 0.76000(11) 0.0165(3) Uani 1 1 d .
H3 H 0.318685 -0.224329 0.729874 0.020 Uiso 1 1 calc R
C4 C 0.39584(12) 0.0938(3) 0.71142(10) 0.0141(3) Uani 1 1 d .
C5 C 0.47163(13) 0.2531(3) 0.56354(10) 0.0147(3) Uani 1 1 d .
C6 C 0.44874(13) 0.4373(3) 0.50335(10) 0.0154(3) Uani 1 1 d .
C7 C 0.44569(13) 0.2991(3) 0.75572(11) 0.0169(3) Uani 1 1 d .
H7 H 0.474121 0.421473 0.722669 0.020 Uiso 1 1 calc R
C8 C 0.45359(13) 0.3237(3) 0.84884(11) 0.0196(3) Uani 1 1 d .
H8 H 0.489209 0.461841 0.879453 0.024 Uiso 1 1 calc R
C9 C 0.59442(13) 0.2455(3) 0.59700(10) 0.0155(3) Uani 1 1 d .
C10 C 0.65936(13) 0.0814(3) 0.65311(10) 0.0174(3) Uani 1 1 d .
H10 H 0.626792 -0.051348 0.677899 0.021 Uiso 1 1 calc R
C11 C 0.77494(13) 0.1152(3) 0.67279(10) 0.0185(3) Uani 1 1 d .
H11 H 0.821089 0.003127 0.711225 0.022 Uiso 1 1 calc R
C12 C 0.17690(13) 0.6909(3) 0.36283(10) 0.0182(3) Uani 1 1 d .
H12 H 0.098529 0.670068 0.347506 0.022 Uiso 1 1 calc R
C13 C 0.24248(13) 0.5254(3) 0.42113(10) 0.0172(3) Uani 1 1 d .
H13 H 0.209679 0.392535 0.445680 0.021 Uiso 1 1 calc R
C14 C 0.35690(13) 0.5607(3) 0.44210(10) 0.0156(3) Uani 1 1 d .

loop_
_atom_site_aniso_label
_atom_site_aniso_U_11
_atom_site_aniso_U_22
_atom_site_aniso_U_33
_atom_site_aniso_U_23
_atom_site_aniso_U_13
_atom_site_aniso_U_12
S1 0.0180(2) 0.0149(2) 0.01539(19) -0.00120(14) 0.00692(14) -0.00359(15)
C1 0.0199(8) 0.0261(9) 0.0170(7) 0.0001(7) 0.0054(6) 0.0013(7)
C2 0.0162(8) 0.0202(8) 0.0211(8) 0.0052(6) 0.0069(6) -0.0001(6)
C3 0.0141(7) 0.0148(8) 0.0212(8) 0.0010(6) 0.0052(6) -0.0012(6)
C4 0.0123(7) 0.0151(7) 0.0162(7) -0.0005(6) 0.0058(5) 0.0018(6)
C5 0.0154(7) 0.0155(7) 0.0142(7) -0.0018(6) 0.0050(6) -0.0004(6)
C6 0.0161(8) 0.0169(8) 0.0143(7) -0.0027(6) 0.0059(6) -0.0013(6)
C7 0.0163(7) 0.0151(7) 0.0210(8) -0.0003(6) 0.0076(6) -0.0016(6)
C8 0.0176(8) 0.0190(8) 0.0226(8) -0.0042(6) 0.0048(6) -0.0023(6)
C9 0.0152(7) 0.0189(8) 0.0127(7) -0.0046(6) 0.0037(6) 0.0011(6)
C10 0.0174(8) 0.0198(8) 0.0153(7) -0.0012(6) 0.0043(6) 0.0010(6)
C11 0.0176(8) 0.0218(8) 0.0153(7) -0.0005(6) 0.0018(6) 0.0052(6)
C12 0.0133(7) 0.0243(8) 0.0167(7) -0.0027(6) 0.0029(6) 0.0032(6)
C13 0.0184(8) 0.0194(8) 0.0147(7) -0.0014(6) 0.0053(6) 0.0010(6)
C14 0.0171(7) 0.0178(8) 0.0115(7) -0.0029(6) 0.0019(6) 0.0045(6)

loop_
_atom_type_symbol
_atom_type_description
_atom_type_scat_dispersion_real
_atom_type_scat_dispersion_imag
_atom_type_scat_source
C C 0.0033 0.0016 'International Tables Vol C Tables 4.2.6.8 and 6.1.1.4'
H H 0.0000 0.0000 'International Tables Vol C Tables 4.2.6.8 and 6.1.1.4'
S S 0.1246 0.1234 'International Tables Vol C Tables 4.2.6.8 and 6.1.1.4'

loop_
_geom_angle_atom_site_label_1
_geom_angle_atom_site_label_2
_geom_angle_atom_site_label_3
_geom_angle
_geom_angle_site_symmetry_1
_geom_angle_site_symmetry_3
C5 S1 C4 101.60(7) . .
C2 C1 H1 120.2 . .
C8 C1 H1 120.2 . .
C8 C1 C2 119.61(15) . .
C1 C2 H2 119.8 . .
C1 C2 C3 120.35(15) . .
C3 C2 H2 119.8 . .
C2 C3 H3 120.1 . .
C2 C3 C4 119.76(15) . .
C4 C3 H3 120.1 . .
C3 C4 S1 116.26(12) . .
C7 C4 S1 123.61(12) . .
C7 C4 C3 120.04(14) . .
C6 C5 S1 126.76(12) . .
C6 C5 C9 107.49(14) . .
C9 C5 S1 125.64(12) . .
C5 C6 C6 110.07(17) . 3_666
C5 C6 C14 142.65(15) . .
C6 C6 C14 107.28(17) 3_666 .
C4 C7 H7 120.2 . .
C4 C7 C8 119.54(15) . .
C8 C7 H7 120.2 . .
C1 C8 C7 120.68(15) . .
C1 C8 H8 119.7 . .
C7 C8 H8 119.7 . .
C10 C9 C5 130.01(15) . .
C10 C9 C14 120.89(15) . 3_666
C14 C9 C5 109.04(14) 3_666 .
C9 C10 H10 120.9 . .
C9 C10 C11 118.27(16) . .
C11 C10 H10 120.9 . .
C10 C11 H11 119.4 . .
C12 C11 C10 121.20(15) 3_666 .
C12 C11 H11 119.4 3_666 .
C11 C12 H12 119.6 3_666 .
C11 C12 C13 120.75(15) 3_666 .
C13 C12 H12 119.6 . .
C12 C13 H13 120.9 . .
C14 C13 C12 118.19(15) . .
C14 C13 H13 120.9 . .
C9 C14 C6 106.05(14) 3_666 .
C13 C14 C6 133.31(15) . .
C13 C14 C9 120.61(14) . 3_666

loop_
_geom_bond_atom_site_label_1
_geom_bond_atom_site_label_2
_geom_bond_distance
_geom_bond_site_symmetry_2
S1 C4 1.7787(17) .
S1 C5 1.7534(16) .
C1 H1 0.9500 .
C1 C2 1.388(2) .
C1 C8 1.388(2) .
C2 H2 0.9500 .
C2 C3 1.393(2) .
C3 H3 0.9500 .
C3 C4 1.397(2) .
C4 C7 1.392(2) .
C5 C6 1.353(2) .
C5 C9 1.489(2) .
C6 C6 1.462(3) 3_666
C6 C14 1.468(2) .
C7 H7 0.9500 .
C7 C8 1.393(2) .
C8 H8 0.9500 .
C9 C10 1.375(2) .
C9 C14 1.415(2) 3_666
C10 H10 0.9500 .
C10 C11 1.403(2) .
C11 H11 0.9500 .
C11 C12 1.387(2) 3_666
C12 H12 0.9500 .
C12 C13 1.400(2) .
C13 H13 0.9500 .
C13 C14 1.390(2) .

loop_
_geom_torsion_atom_site_label_1
_geom_torsion_atom_site_label_2
_geom_torsion_atom_site_label_3
_geom_torsion_atom_site_label_4
_geom_torsion
_geom_torsion_site_symmetry_1
_geom_torsion_site_symmetry_4
S1 C4 C7 C8 177.52(12) . .
S1 C5 C6 C6 -178.41(13) . 3_666
S1 C5 C6 C14 2.6(3) . .
S1 C5 C9 C10 2.0(2) . .
S1 C5 C9 C14 179.25(11) . 3_666
C1 C2 C3 C4 -0.9(2) . .
C2 C1 C8 C7 0.8(2) . .
C2 C3 C4 S1 -176.57(12) . .
C2 C3 C4 C7 0.2(2) . .
C3 C4 C7 C8 1.0(2) . .
C4 S1 C5 C6 -121.70(15) . .
C4 S1 C5 C9 62.62(14) . .
C4 C7 C8 C1 -1.5(2) . .
C5 S1 C4 C3 -164.49(12) . .
C5 S1 C4 C7 18.89(15) . .
C5 C6 C14 C9 177.9(2) . 3_666
C5 C6 C14 C13 0.0(3) . .
C5 C9 C10 C11 178.84(15) . .
C6 C5 C9 C10 -174.37(16) . .
C6 C5 C9 C14 2.88(17) . 3_666
C6 C6 C14 C9 -1.18(19) 3_666 3_666
C6 C6 C14 C13 -179.06(17) 3_666 .
C8 C1 C2 C3 0.4(2) . .
C9 C5 C6 C6 -2.1(2) . 3_666
C9 C5 C6 C14 178.89(19) . .
C9 C10 C11 C12 0.3(2) . 3_666
C11 C12 C13 C14 -0.1(2) 3_666 .
C12 C13 C14 C6 175.60(16) . .
C12 C13 C14 C9 -2.0(2) . 3_666
C14 C9 C10 C11 1.9(2) 3_666 .
